data_7119163
loop_
_publ_author_name
'Lynne H. Thomas'
'Craig Wales'
'Chick C. Wilson'

_publ_section_title
;
 Selective preparation of elusive and alternative single component
 polymorphic solid forms through multi-component crystallisation routes
;
_journal_name_full Chem.Commun.
_journal_page_first 7372
_journal_volume 52
_journal_year 2016
_chemical_formula_sum 'C15 H13 N3 O4 S'
_chemical_formula_weight 331.34
_chemical_name_systematic piroxicam
_space_group_IT_number 2
_symmetry_cell_setting triclinic
_symmetry_space_group_name_Hall '-P 1'
_symmetry_space_group_name_H-M 'P -1'
_atom_sites_solution_hydrogens geom
_atom_sites_solution_primary direct
_atom_sites_solution_secondary difmap
_audit_creation_method SHELXL-97
_audit_update_record
;
2016-02-01 deposited with the CCDC.
2016-04-01 downloaded from the CCDC.
;
_cell_angle_alpha 84.866(2)
_cell_angle_beta 74.669(3)
_cell_angle_gamma 84.683(2)
_cell_formula_units_Z 10
_cell_length_a 12.6899(9)
_cell_length_b 14.6928(9)
_cell_length_c 20.5097(16)
_cell_measurement_reflns_used 19223
_cell_measurement_temperature 100(2)
_cell_measurement_theta_max 49.77
_cell_measurement_theta_min 6.08
_cell_volume 3663.7(4)
_computing_cell_refinement 'CrystalClear 1.4.0 (Rigaku, 2008)'
_computing_data_collection 'CrystalClear 1.4.0 (Rigaku, 2008)'
_computing_data_reduction 'CrystalClear 1.4.0 (Rigaku, 2008)'
_computing_structure_refinement 'SHELXL-97 (Sheldrick, 2008)'
_computing_structure_solution 'SHELXS-97 (Sheldrick, 2008)'
_diffrn_ambient_temperature 100(2)
_diffrn_measured_fraction_theta_full 0.947
_diffrn_measured_fraction_theta_max 0.947
_diffrn_measurement_device_type 'Rigaku R-AXIS RAPID IP Image Plate'
_diffrn_measurement_method 'Image plate'
_diffrn_radiation_monochromator graphite
_diffrn_radiation_source 'fine-focus sealed tube'
_diffrn_radiation_type MoK\a
_diffrn_radiation_wavelength 0.71075
_diffrn_reflns_av_R_equivalents 0.1060
_diffrn_reflns_av_sigmaI/netI 0.1061
_diffrn_reflns_limit_h_max 14
_diffrn_reflns_limit_h_min -14
_diffrn_reflns_limit_k_max 17
_diffrn_reflns_limit_k_min -16
_diffrn_reflns_limit_l_max 24
_diffrn_reflns_limit_l_min -24
_diffrn_reflns_number 40126
_diffrn_reflns_theta_full 24.71
_diffrn_reflns_theta_max 24.71
_diffrn_reflns_theta_min 3.04
_exptl_absorpt_coefficient_mu 0.246
_exptl_absorpt_correction_T_max 1.0000
_exptl_absorpt_correction_T_min 0.7733
_exptl_absorpt_correction_type multi-scan
_exptl_absorpt_process_details 'ABSCOR, Rigaku 1995'
_exptl_crystal_density_diffrn 1.502
_exptl_crystal_density_method 'not measured'
_exptl_crystal_description needle
_exptl_crystal_F_000 1720
_refine_diff_density_max 1.494
_refine_diff_density_min -0.786
_refine_diff_density_rms 0.132
_refine_ls_extinction_method none
_refine_ls_goodness_of_fit_ref 1.017
_refine_ls_hydrogen_treatment mixed
_refine_ls_matrix_type full
_refine_ls_number_parameters 1040
_refine_ls_number_reflns 11817
_refine_ls_number_restraints 0
_refine_ls_restrained_S_all 1.017
_refine_ls_R_factor_all 0.1569
_refine_ls_R_factor_gt 0.0809
_refine_ls_shift/su_max 0.001
_refine_ls_shift/su_mean 0.000
_refine_ls_structure_factor_coef Fsqd
_refine_ls_weighting_details 'calc w=1/[\s^2^(Fo^2^)+(0.1655P)^2^+0.0000P] where P=(Fo^2^+2Fc^2^)/3'
_refine_ls_weighting_scheme calc
_refine_ls_wR_factor_gt 0.2094
_refine_ls_wR_factor_ref 0.2819
_reflns_number_gt 6294
_reflns_number_total 11817
_reflns_threshold_expression >2sigma(I)
_cod_data_source_file c6cc01027j2.cif
_cod_data_source_block shelxl_3
_cod_original_sg_symbol_H-M P-1
_cod_database_code 7119163

loop_
_symmetry_equiv_pos_as_xyz
'x, y, z'
'-x, -y, -z'

loop_
_atom_site_label
_atom_site_type_symbol
_atom_site_fract_x
_atom_site_fract_y
_atom_site_fract_z
_atom_site_U_iso_or_equiv
_atom_site_adp_type
_atom_site_occupancy
_atom_site_symmetry_multiplicity
_atom_site_calc_flag
_atom_site_refinement_flags
_atom_site_disorder_assembly
_atom_site_disorder_group
C75 C 0.0327(6) 0.1883(5) 0.6583(4) 0.0470(19) Uiso 1 1 d . . .
H52 H 0.0188 0.2505 0.6649 0.056 Uiso 1 1 calc R . .
S1 S 0.15559(14) 0.43375(12) 0.07259(8) 0.0331(4) Uani 1 1 d . . .
O2 O 0.0590(4) 0.4188(3) 0.1254(2) 0.0372(12) Uani 1 1 d . . .
O3 O 0.4419(4) 0.3563(3) -0.0803(2) 0.0349(11) Uani 1 1 d . . .
H60 H 0.4955 0.3639 -0.0668 0.052 Uiso 1 1 calc R . .
O4 O 0.5495(3) 0.3696(3) 0.0039(2) 0.0335(11) Uani 1 1 d . . .
N1 N 0.5431(4) 0.3553(3) 0.2048(2) 0.0286(12) Uani 1 1 d . . .
O1 O 0.1888(4) 0.5260(3) 0.0546(2) 0.0324(11) Uani 1 1 d . . .
N3 N 0.2608(4) 0.3718(4) 0.0913(2) 0.0313(13) Uani 1 1 d . . .
C6 C 0.4635(6) 0.3768(4) 0.0506(3) 0.0328(16) Uani 1 1 d . . .
C15 C 0.3506(5) 0.3606(4) -0.0281(3) 0.0291(15) Uani 1 1 d . . .
C3 C 0.7416(6) 0.4155(5) 0.1312(3) 0.0358(17) Uani 1 1 d . . .
H3 H 0.8085 0.4364 0.1064 0.043 Uiso 1 1 calc R . .
C7 C 0.3575(5) 0.3710(5) 0.0367(3) 0.0323(16) Uani 1 1 d . . .
N2 N 0.4648(4) 0.3867(4) 0.1159(2) 0.0327(13) Uani 1 1 d . . .
H5 H 0.4025 0.3936 0.1451 0.039 Uiso 1 1 calc R . .
C1 C 0.5608(5) 0.3868(4) 0.1399(3) 0.0291(15) Uani 1 1 d . . .
C5 C 0.6269(6) 0.3545(4) 0.2327(3) 0.0300(15) Uani 1 1 d . . .
H1 H 0.6164 0.3332 0.2779 0.036 Uiso 1 1 calc R . .
C4 C 0.7280(6) 0.3836(5) 0.1986(3) 0.0387(18) Uani 1 1 d . . .
H2 H 0.7848 0.3820 0.2196 0.046 Uiso 1 1 calc R . .
C13 C 0.1468(6) 0.3199(4) -0.1226(3) 0.0378(18) Uani 1 1 d . . .
H7 H 0.1460 0.2996 -0.1641 0.045 Uiso 1 1 calc R . .
C2 C 0.6577(6) 0.4164(4) 0.1013(3) 0.0371(17) Uani 1 1 d . . .
H4 H 0.6663 0.4365 0.0560 0.044 Uiso 1 1 calc R . .
C11 C 0.0492(6) 0.3801(5) -0.0169(3) 0.0369(17) Uani 1 1 d . . .
H9 H -0.0160 0.3988 0.0135 0.044 Uiso 1 1 calc R . .
C9 C 0.2480(5) 0.3563(5) -0.0456(3) 0.0318(16) Uani 1 1 d . . .
C14 C 0.2456(6) 0.3226(4) -0.1074(3) 0.0303(16) Uani 1 1 d . . .
H6 H 0.3102 0.3024 -0.1376 0.036 Uiso 1 1 calc R . .
C12 C 0.0475(6) 0.3467(5) -0.0778(3) 0.0391(17) Uani 1 1 d . . .
H8 H -0.0186 0.3422 -0.0885 0.047 Uiso 1 1 calc R . .
C8 C 0.2354(6) 0.2803(4) 0.1280(3) 0.0368(17) Uani 1 1 d . . .
H10 H 0.2252 0.2388 0.0969 0.055 Uiso 1 1 calc R . .
H11 H 0.1696 0.2871 0.1639 0.055 Uiso 1 1 calc R . .
H12 H 0.2950 0.2564 0.1466 0.055 Uiso 1 1 calc R . .
C10 C 0.1483(5) 0.3854(4) -0.0017(3) 0.0277(15) Uani 1 1 d . . .
S2 S 0.58985(13) 0.63014(11) 0.32160(8) 0.0284(4) Uani 1 1 d . . .
S3 S 0.14938(14) 0.90490(13) 0.06957(8) 0.0349(4) Uani 1 1 d . . .
S5 S 0.57691(14) 1.12733(11) 0.33325(8) 0.0325(4) Uani 1 1 d . . .
O8 O 0.6661(4) 0.5992(3) 0.2615(2) 0.0333(11) Uani 1 1 d . . .
O7 O 0.2785(4) 0.6466(3) 0.4658(2) 0.0351(11) Uani 1 1 d . . .
H64 H 0.2392 0.6905 0.4562 0.053 Uiso 1 1 calc R . .
O6 O 0.6226(4) 0.6928(3) 0.3606(2) 0.0327(11) Uani 1 1 d . . .
O16 O 0.5457(4) 0.8589(3) -0.0110(2) 0.0384(12) Uani 1 1 d . . .
O11 O 0.2657(4) 1.1440(4) 0.4755(2) 0.0461(13) Uani 1 1 d . . .
H62 H 0.2327 1.1933 0.4691 0.069 Uiso 1 1 calc R . .
O10 O 0.6067(4) 1.1858(3) 0.3763(2) 0.0329(11) Uani 1 1 d . . .
O5 O 0.2323(4) 0.7934(3) 0.4013(2) 0.0434(13) Uani 1 1 d . . .
O15 O 0.4313(4) 0.8504(3) -0.0932(2) 0.0368(12) Uani 1 1 d . . .
H65 H 0.4869 0.8520 -0.0802 0.055 Uiso 1 1 calc R . .
O14 O 0.1734(4) 0.9995(3) 0.0575(2) 0.0393(12) Uani 1 1 d . . .
O13 O 0.0574(4) 0.8791(3) 0.1233(2) 0.0442(13) Uani 1 1 d . . .
O12 O 0.2314(4) 1.2990(4) 0.4198(2) 0.0457(13) Uani 1 1 d . . .
O9 O 0.6556(4) 1.0994(3) 0.2736(2) 0.0433(13) Uani 1 1 d . . .
N4 N 0.2954(4) 0.9396(3) 0.2185(3) 0.0296(13) Uani 1 1 d . . .
N6 N 0.4802(4) 0.6771(4) 0.3000(2) 0.0258(12) Uani 1 1 d . . .
C55 C 0.5589(5) 0.8817(4) 0.1238(3) 0.0273(15) Uani 1 1 d . . .
C20 C 0.5391(5) 0.5362(4) 0.3753(3) 0.0220(14) Uani 1 1 d . . .
N11 N 0.4647(4) 0.8733(4) 0.1017(2) 0.0320(13) Uani 1 1 d . . .
H41 H 0.4033 0.8759 0.1321 0.038 Uiso 1 1 calc R . .
C53 C 0.3540(6) 0.8518(4) 0.0251(3) 0.0308(16) Uani 1 1 d . . .
N7 N 0.2891(4) 1.4470(4) 0.2356(3) 0.0309(13) Uani 1 1 d . . .
N9 N 0.4681(4) 1.1780(4) 0.3113(2) 0.0320(13) Uani 1 1 d . . .
C50 C 0.2386(5) 0.8450(4) -0.0554(3) 0.0305(15) Uani 1 1 d . . .
N5 N 0.3449(4) 0.8370(4) 0.2984(3) 0.0324(13) Uani 1 1 d . . .
H17 H 0.4040 0.8225 0.2682 0.039 Uiso 1 1 calc R . .
C54 C 0.4600(6) 0.8615(5) 0.0369(3) 0.0336(16) Uani 1 1 d . . .
C38 C 0.3768(6) 1.1962(5) 0.3691(3) 0.0356(17) Uani 1 1 d . . .
N12 N 0.5462(5) 0.8557(3) 0.1894(3) 0.0316(13) Uani 1 1 d . . .
C42 C 0.2140(5) 1.4779(5) 0.3534(3) 0.0353(17) Uani 1 1 d . . .
H28 H 0.2089 1.4605 0.3988 0.042 Uiso 1 1 calc R . .
N8 N 0.3397(4) 1.3426(4) 0.3148(3) 0.0335(13) Uani 1 1 d . . .
H29 H 0.4000 1.3299 0.2850 0.040 Uiso 1 1 calc R . .
C24 C 0.3182(5) 0.7789(5) 0.3544(3) 0.0339(16) Uani 1 1 d . . .
N10 N 0.2602(4) 0.8460(4) 0.0824(2) 0.0309(13) Uani 1 1 d . . .
C25 C 0.2853(5) 0.9189(4) 0.2848(3) 0.0301(15) Uani 1 1 d . . .
C52 C 0.3433(5) 0.8485(4) -0.0392(3) 0.0313(16) Uani 1 1 d . . .
C21 C 0.4321(5) 0.5467(4) 0.4176(3) 0.0289(15) Uani 1 1 d . . .
C22 C 0.3650(5) 0.6319(5) 0.4125(3) 0.0311(16) Uani 1 1 d . . .
C26 C 0.2237(5) 0.9741(4) 0.3352(3) 0.0338(16) Uani 1 1 d . . .
H16 H 0.2162 0.9565 0.3808 0.041 Uiso 1 1 calc R . .
C23 C 0.3869(5) 0.6952(4) 0.3580(3) 0.0298(15) Uani 1 1 d . . .
C40 C 0.3114(6) 1.2830(5) 0.3700(3) 0.0411(18) Uani 1 1 d . . .
C51 C 0.1392(5) 0.8655(4) -0.0067(3) 0.0289(15) Uani 1 1 d . . .
C44 C 0.2362(6) 1.5255(5) 0.2196(3) 0.0358(17) Uani 1 1 d . . .
H25 H 0.2437 1.5427 0.1739 0.043 Uiso 1 1 calc R . .
C28 C 0.1844(5) 1.0779(4) 0.2469(3) 0.0340(16) Uani 1 1 d . . .
H14 H 0.1512 1.1324 0.2325 0.041 Uiso 1 1 calc R . .
C17 C 0.4528(6) 0.3938(5) 0.4655(3) 0.0367(17) Uani 1 1 d . . .
H19 H 0.4240 0.3453 0.4952 0.044 Uiso 1 1 calc R . .
C27 C 0.1740(5) 1.0560(5) 0.3152(3) 0.0354(17) Uani 1 1 d . . .
H15 H 0.1342 1.0957 0.3473 0.043 Uiso 1 1 calc R . .
C36 C 0.4157(6) 1.0422(5) 0.4243(3) 0.0349(17) Uani 1 1 d . . .
C19 C 0.6022(6) 0.4547(4) 0.3798(3) 0.0325(16) Uani 1 1 d . . .
H18 H 0.6736 0.4479 0.3528 0.039 Uiso 1 1 calc R . .
C16 C 0.3903(6) 0.4743(5) 0.4628(3) 0.0332(16) Uani 1 1 d . . .
H21 H 0.3199 0.4807 0.4911 0.040 Uiso 1 1 calc R . .
C41 C 0.2766(5) 1.4241(5) 0.3028(3) 0.0337(16) Uani 1 1 d . . .
C43 C 0.1595(5) 1.5577(5) 0.3351(3) 0.0366(17) Uani 1 1 d . . .
H27 H 0.1157 1.5942 0.3681 0.044 Uiso 1 1 calc R . .
C30 C 0.4513(6) 0.6323(5) 0.2455(3) 0.0395(18) Uani 1 1 d . . .
H23 H 0.4328 0.5708 0.2611 0.059 Uiso 1 1 calc R . .
H22 H 0.5127 0.6310 0.2063 0.059 Uiso 1 1 calc R . .
H24 H 0.3898 0.6663 0.2338 0.059 Uiso 1 1 calc R . .
C18 C 0.5585(6) 0.3838(5) 0.4245(3) 0.0347(17) Uani 1 1 d . . .
H20 H 0.6003 0.3289 0.4272 0.042 Uiso 1 1 calc R . .
C45 C 0.1710(5) 1.5828(5) 0.2666(3) 0.0330(16) Uani 1 1 d . . .
H26 H 0.1358 1.6366 0.2528 0.040 Uiso 1 1 calc R . .
C57 C 0.7384(6) 0.9257(4) 0.1122(3) 0.0351(17) Uani 1 1 d . . .
H40 H 0.8029 0.9494 0.0862 0.042 Uiso 1 1 calc R . .
C48 C 0.1320(6) 0.8196(5) -0.1323(4) 0.0422(18) Uani 1 1 d . . .
H44 H 0.1297 0.8043 -0.1749 0.051 Uiso 1 1 calc R . .
C59 C 0.6286(6) 0.8655(5) 0.2170(3) 0.0375(17) Uani 1 1 d . . .
H37 H 0.6205 0.8477 0.2626 0.045 Uiso 1 1 calc R . .
C56 C 0.6534(6) 0.9146(4) 0.0831(3) 0.0364(17) Uani 1 1 d . . .
H39 H 0.6606 0.9291 0.0372 0.044 Uiso 1 1 calc R . .
C34 C 0.5229(6) 1.0307(4) 0.3834(3) 0.0365(17) Uani 1 1 d . . .
C49 C 0.2329(6) 0.8217(5) -0.1186(3) 0.0393(18) Uani 1 1 d . . .
H45 H 0.2969 0.8077 -0.1516 0.047 Uiso 1 1 calc R . .
C58 C 0.7251(6) 0.9009(5) 0.1803(4) 0.0390(18) Uani 1 1 d . . .
H38 H 0.7804 0.9080 0.2011 0.047 Uiso 1 1 calc R . .
C29 C 0.2441(6) 1.0185(4) 0.2005(3) 0.0335(16) Uani 1 1 d . . .
H13 H 0.2494 1.0334 0.1548 0.040 Uiso 1 1 calc R . .
C37 C 0.3526(6) 1.1298(5) 0.4216(3) 0.0367(17) Uani 1 1 d . . .
C39 C 0.4393(7) 1.1398(5) 0.2538(3) 0.045(2) Uani 1 1 d . . .
H36 H 0.4139 1.0798 0.2676 0.068 Uiso 1 1 calc R . .
H34 H 0.5028 1.1360 0.2161 0.068 Uiso 1 1 calc R . .
H35 H 0.3825 1.1792 0.2407 0.068 Uiso 1 1 calc R . .
C35 C 0.5843(7) 0.9481(5) 0.3839(3) 0.049(2) Uani 1 1 d . . .
H30 H 0.6551 0.9414 0.3561 0.058 Uiso 1 1 calc R . .
C47 C 0.0333(6) 0.8395(5) -0.0839(3) 0.0434(19) Uani 1 1 d . . .
H43 H -0.0339 0.8371 -0.0937 0.052 Uiso 1 1 calc R . .
C60 C 0.2460(7) 0.7504(5) 0.1140(4) 0.049(2) Uani 1 1 d . . .
H46 H 0.2358 0.7115 0.0813 0.073 Uiso 1 1 calc R . .
H48 H 0.1831 0.7506 0.1522 0.073 Uiso 1 1 calc R . .
H47 H 0.3101 0.7279 0.1286 0.073 Uiso 1 1 calc R . .
C33 C 0.3709(7) 0.9676(5) 0.4662(3) 0.046(2) Uani 1 1 d . . .
H33 H 0.2997 0.9732 0.4935 0.055 Uiso 1 1 calc R . .
C46 C 0.0391(6) 0.8631(5) -0.0211(4) 0.0413(18) Uani 1 1 d . . .
H42 H -0.0250 0.8774 0.0118 0.050 Uiso 1 1 calc R . .
C32 C 0.4330(8) 0.8856(5) 0.4668(4) 0.054(2) Uani 1 1 d . . .
H32 H 0.4029 0.8362 0.4949 0.065 Uiso 1 1 calc R . .
C31 C 0.5391(8) 0.8750(6) 0.4266(4) 0.061(3) Uani 1 1 d . . .
H31 H 0.5799 0.8193 0.4282 0.073 Uiso 1 1 calc R . .
S4 S 0.00294(15) 0.29357(12) 0.31046(8) 0.0365(5) Uani 1 1 d . . .
O19 O -0.0171(4) 0.3745(3) 0.5075(2) 0.0385(12) Uani 1 1 d . . .
O17 O 0.1189(4) 0.2822(3) 0.3025(2) 0.0411(12) Uani 1 1 d . . .
O20 O -0.0046(4) 0.0972(3) 0.4741(2) 0.0410(12) Uani 1 1 d . . .
O18 O -0.0397(4) 0.2726(3) 0.2559(2) 0.0434(13) Uani 1 1 d . . .
N14 N 0.0171(4) 0.2066(4) 0.5420(3) 0.0366(14) Uani 1 1 d . . .
H53 H 0.0214 0.2643 0.5443 0.044 Uiso 1 1 calc R . .
N15 N 0.0463(5) 0.0607(4) 0.5907(3) 0.0378(14) Uani 1 1 d . . .
H63 H 0.0423 0.0383 0.5542 0.045 Uiso 1 1 calc R . .
C65 C -0.0624(5) 0.4207(4) 0.4036(3) 0.0257(14) Uani 1 1 d . . .
C68 C -0.0296(5) 0.2569(5) 0.4393(3) 0.0330(16) Uani 1 1 d . . .
N13 N -0.0566(4) 0.2314(4) 0.3780(3) 0.0340(14) Uani 1 1 d . . .
C69 C -0.0054(6) 0.1797(5) 0.4834(3) 0.0376(18) Uani 1 1 d . . .
C70 C 0.0323(6) 0.1518(5) 0.5942(3) 0.0343(16) Uani 1 1 d . . .
C73 C 0.0727(6) 0.0323(5) 0.7012(4) 0.0391(17) Uani 1 1 d . . .
H50 H 0.0883 -0.0070 0.7361 0.047 Uiso 1 1 calc R . .
C76 C -0.1742(6) 0.2221(5) 0.3871(4) 0.0440(19) Uani 1 1 d . . .
H58 H -0.1982 0.1739 0.4213 0.066 Uiso 1 1 calc R . .
H57 H -0.1865 0.2075 0.3451 0.066 Uiso 1 1 calc R . .
H59 H -0.2147 0.2787 0.4009 0.066 Uiso 1 1 calc R . .
C67 C -0.0343(6) 0.3471(5) 0.4522(3) 0.0372(17) Uani 1 1 d . . .
C62 C -0.1157(6) 0.5578(5) 0.3107(4) 0.0437(19) Uani 1 1 d . . .
H56 H -0.1332 0.6040 0.2804 0.052 Uiso 1 1 calc R . .
C66 C -0.0459(5) 0.4035(5) 0.3344(3) 0.0348(17) Uani 1 1 d . . .
C61 C -0.0710(5) 0.4710(4) 0.2890(3) 0.0343(16) Uani 1 1 d . . .
H61 H -0.0584 0.4592 0.2437 0.041 Uiso 1 1 calc R . .
C64 C -0.1043(6) 0.5055(5) 0.4241(4) 0.0411(18) Uani 1 1 d . . .
H54 H -0.1138 0.5185 0.4690 0.049 Uiso 1 1 calc R . .
C74 C 0.0538(6) 0.1285(5) 0.7067(3) 0.048(2) Uani 1 1 d . . .
H51 H 0.0563 0.1513 0.7471 0.057 Uiso 1 1 calc R . .
C63 C -0.1328(6) 0.5724(5) 0.3784(4) 0.0463(19) Uani 1 1 d . . .
H55 H -0.1644 0.6288 0.3938 0.056 Uiso 1 1 calc R . .
C72 C 0.0666(6) 0.0010(5) 0.6421(4) 0.0466(19) Uani 1 1 d . . .
H49 H 0.0764 -0.0615 0.6363 0.056 Uiso 1 1 calc R . .

loop_
_atom_site_aniso_label
_atom_site_aniso_U_11
_atom_site_aniso_U_22
_atom_site_aniso_U_33
_atom_site_aniso_U_23
_atom_site_aniso_U_13
_atom_site_aniso_U_12
S1 0.0295(10) 0.0453(11) 0.0200(8) -0.0022(7) -0.0016(7) 0.0067(8)
O2 0.028(3) 0.057(3) 0.024(2) -0.002(2) -0.001(2) -0.003(2)
O3 0.026(3) 0.047(3) 0.028(2) -0.007(2) -0.001(2) 0.007(2)
O4 0.023(3) 0.046(3) 0.027(2) -0.001(2) -0.001(2) 0.003(2)
N1 0.030(3) 0.033(3) 0.022(3) 0.000(2) -0.008(2) 0.000(2)
O1 0.035(3) 0.034(3) 0.026(2) -0.0015(19) -0.007(2) 0.005(2)
N3 0.021(3) 0.048(3) 0.022(3) 0.002(2) -0.006(2) 0.003(3)
C6 0.038(4) 0.038(4) 0.021(3) 0.002(3) -0.008(3) 0.005(3)
C15 0.027(4) 0.032(4) 0.024(3) -0.002(3) 0.001(3) 0.002(3)
C3 0.035(4) 0.040(4) 0.031(4) -0.004(3) -0.005(3) -0.004(3)
C7 0.030(4) 0.044(4) 0.018(3) -0.004(3) 0.000(3) 0.009(3)
N2 0.029(3) 0.045(3) 0.019(3) -0.004(2) 0.000(2) 0.005(3)
C1 0.032(4) 0.032(4) 0.021(3) 0.000(3) -0.008(3) 0.008(3)
C5 0.039(4) 0.031(4) 0.019(3) -0.003(3) -0.006(3) 0.001(3)
C4 0.044(5) 0.049(4) 0.024(4) -0.010(3) -0.011(3) 0.006(4)
C13 0.053(5) 0.037(4) 0.024(4) -0.002(3) -0.010(3) -0.001(4)
C2 0.046(5) 0.029(4) 0.028(4) 0.009(3) 0.001(3) 0.000(3)
C11 0.029(4) 0.041(4) 0.037(4) -0.005(3) -0.006(3) 0.011(3)
C9 0.027(4) 0.044(4) 0.022(3) 0.004(3) -0.005(3) -0.001(3)
C14 0.041(4) 0.028(4) 0.020(3) -0.003(3) -0.005(3) 0.005(3)
C12 0.039(5) 0.044(4) 0.036(4) -0.006(3) -0.011(3) 0.001(3)
C8 0.041(5) 0.038(4) 0.028(4) 0.010(3) -0.007(3) -0.005(3)
C10 0.025(4) 0.032(4) 0.021(3) 0.001(3) -0.002(3) 0.005(3)
S2 0.0281(10) 0.0344(9) 0.0224(8) -0.0058(7) -0.0057(7) 0.0011(7)
S3 0.0291(10) 0.0526(11) 0.0210(9) -0.0037(7) -0.0050(7) 0.0034(8)
S5 0.0359(11) 0.0357(10) 0.0255(9) -0.0051(7) -0.0071(7) 0.0001(8)
O8 0.031(3) 0.037(3) 0.025(2) -0.0001(19) 0.0032(19) 0.006(2)
O7 0.025(3) 0.051(3) 0.024(2) -0.001(2) -0.002(2) 0.006(2)
O6 0.038(3) 0.033(2) 0.030(2) -0.0079(19) -0.013(2) 0.001(2)
O16 0.028(3) 0.056(3) 0.028(3) -0.006(2) -0.005(2) 0.006(2)
O11 0.031(3) 0.064(4) 0.040(3) 0.015(3) -0.008(2) -0.006(3)
O10 0.031(3) 0.038(3) 0.031(2) -0.007(2) -0.011(2) -0.001(2)
O5 0.027(3) 0.059(3) 0.037(3) 0.004(2) -0.002(2) 0.009(2)
O15 0.029(3) 0.053(3) 0.025(2) -0.008(2) 0.001(2) -0.002(2)
O14 0.036(3) 0.054(3) 0.026(2) -0.012(2) -0.009(2) 0.013(2)
O13 0.031(3) 0.071(4) 0.026(3) 0.002(2) -0.003(2) 0.001(3)
O12 0.019(3) 0.081(4) 0.027(3) 0.012(2) 0.004(2) 0.005(2)
O9 0.046(3) 0.043(3) 0.031(3) -0.008(2) 0.004(2) 0.009(2)
N4 0.029(3) 0.028(3) 0.029(3) 0.001(2) -0.005(2) 0.004(2)
N6 0.021(3) 0.041(3) 0.016(3) -0.005(2) -0.009(2) 0.003(2)
C55 0.027(4) 0.030(4) 0.024(3) 0.002(3) -0.005(3) -0.001(3)
C20 0.029(4) 0.026(3) 0.011(3) -0.001(2) -0.003(2) -0.009(3)
N11 0.028(3) 0.044(3) 0.019(3) 0.001(2) 0.000(2) 0.001(3)
C53 0.037(4) 0.029(4) 0.020(3) -0.004(3) 0.002(3) 0.003(3)
N7 0.028(3) 0.036(3) 0.027(3) 0.003(2) -0.004(2) -0.008(3)
N9 0.027(3) 0.051(4) 0.022(3) -0.004(2) -0.011(2) -0.008(3)
C50 0.033(4) 0.036(4) 0.023(3) 0.001(3) -0.008(3) -0.003(3)
N5 0.026(3) 0.039(3) 0.030(3) -0.006(2) -0.004(2) 0.007(3)
C54 0.033(4) 0.040(4) 0.026(4) -0.004(3) -0.006(3) 0.009(3)
C38 0.036(4) 0.050(4) 0.017(3) 0.005(3) -0.001(3) -0.009(3)
N12 0.039(4) 0.031(3) 0.025(3) 0.000(2) -0.010(3) 0.002(3)
C42 0.030(4) 0.053(5) 0.022(3) -0.001(3) -0.006(3) -0.001(3)
N8 0.015(3) 0.049(4) 0.034(3) 0.007(3) -0.004(2) -0.004(3)
C24 0.026(4) 0.049(4) 0.022(3) 0.005(3) -0.003(3) -0.002(3)
N10 0.027(3) 0.043(3) 0.020(3) 0.004(2) -0.006(2) 0.006(3)
C25 0.027(4) 0.032(4) 0.030(4) 0.000(3) -0.006(3) -0.003(3)
C52 0.028(4) 0.038(4) 0.024(3) -0.002(3) -0.001(3) 0.005(3)
C21 0.033(4) 0.037(4) 0.019(3) -0.007(3) -0.009(3) 0.000(3)
C22 0.034(4) 0.044(4) 0.014(3) -0.001(3) -0.003(3) -0.004(3)
C26 0.033(4) 0.037(4) 0.033(4) 0.002(3) -0.013(3) -0.003(3)
C23 0.026(4) 0.039(4) 0.024(3) -0.002(3) -0.006(3) 0.001(3)
C40 0.033(4) 0.058(5) 0.031(4) -0.002(3) -0.008(3) 0.003(4)
C51 0.034(4) 0.034(4) 0.018(3) 0.000(3) -0.007(3) 0.002(3)
C44 0.033(4) 0.041(4) 0.035(4) 0.000(3) -0.011(3) -0.006(3)
C28 0.032(4) 0.030(4) 0.039(4) 0.004(3) -0.009(3) -0.001(3)
C17 0.044(5) 0.045(4) 0.022(3) 0.001(3) -0.009(3) -0.007(4)
C27 0.028(4) 0.040(4) 0.038(4) -0.008(3) -0.007(3) 0.001(3)
C36 0.049(5) 0.042(4) 0.018(3) 0.001(3) -0.015(3) -0.015(4)
C19 0.033(4) 0.035(4) 0.027(4) -0.007(3) -0.004(3) 0.002(3)
C16 0.039(4) 0.043(4) 0.020(3) -0.002(3) -0.009(3) -0.009(3)
C41 0.021(4) 0.046(4) 0.032(4) -0.003(3) -0.002(3) -0.003(3)
C43 0.025(4) 0.053(5) 0.030(4) -0.010(3) -0.001(3) -0.006(3)
C30 0.046(5) 0.054(5) 0.023(4) -0.001(3) -0.016(3) -0.006(4)
C18 0.039(4) 0.037(4) 0.028(4) -0.008(3) -0.007(3) 0.001(3)
C45 0.018(4) 0.035(4) 0.048(4) -0.006(3) -0.011(3) -0.002(3)
C57 0.029(4) 0.036(4) 0.037(4) -0.002(3) -0.003(3) -0.002(3)
C48 0.056(5) 0.038(4) 0.035(4) -0.010(3) -0.017(4) 0.007(4)
C59 0.043(5) 0.039(4) 0.034(4) -0.009(3) -0.016(3) 0.000(3)
C56 0.046(5) 0.028(4) 0.031(4) -0.001(3) -0.004(3) -0.001(3)
C34 0.061(5) 0.032(4) 0.018(3) 0.002(3) -0.010(3) -0.013(4)
C49 0.041(5) 0.048(4) 0.027(4) -0.009(3) -0.007(3) 0.009(4)
C58 0.032(4) 0.040(4) 0.049(5) -0.011(3) -0.015(3) 0.001(3)
C29 0.036(4) 0.035(4) 0.031(4) 0.002(3) -0.012(3) -0.005(3)
C37 0.032(4) 0.056(5) 0.026(4) -0.010(3) -0.011(3) -0.009(4)
C39 0.063(5) 0.056(5) 0.022(4) 0.003(3) -0.017(3) -0.026(4)
C35 0.090(7) 0.039(4) 0.014(3) -0.005(3) -0.010(4) 0.001(4)
C47 0.043(5) 0.053(5) 0.039(4) -0.014(3) -0.018(4) 0.007(4)
C60 0.061(6) 0.047(5) 0.036(4) 0.014(3) -0.015(4) -0.001(4)
C33 0.072(6) 0.045(5) 0.027(4) 0.007(3) -0.022(4) -0.019(4)
C46 0.039(5) 0.042(4) 0.041(4) -0.004(3) -0.009(3) 0.002(4)
C32 0.099(7) 0.043(5) 0.027(4) 0.004(3) -0.026(4) -0.023(5)
C31 0.105(8) 0.047(5) 0.030(4) -0.010(4) -0.016(5) 0.005(5)
S4 0.0378(11) 0.0419(10) 0.0284(9) -0.0046(7) -0.0064(8) 0.0007(8)
O19 0.032(3) 0.047(3) 0.032(3) -0.004(2) -0.003(2) 0.005(2)
O17 0.033(3) 0.049(3) 0.037(3) -0.008(2) 0.000(2) 0.000(2)
O20 0.048(3) 0.042(3) 0.033(3) -0.003(2) -0.011(2) 0.002(2)
O18 0.050(3) 0.052(3) 0.030(3) -0.009(2) -0.015(2) 0.001(3)
N14 0.036(4) 0.044(3) 0.029(3) 0.003(3) -0.007(3) -0.006(3)
N15 0.043(4) 0.049(4) 0.020(3) 0.001(3) -0.007(3) 0.002(3)
C65 0.022(4) 0.040(4) 0.014(3) 0.003(3) -0.005(2) -0.003(3)
C68 0.022(4) 0.046(4) 0.030(4) -0.005(3) -0.007(3) 0.005(3)
N13 0.030(3) 0.047(3) 0.026(3) -0.004(2) -0.010(2) 0.001(3)
C69 0.033(4) 0.050(5) 0.031(4) -0.015(3) -0.005(3) -0.008(3)
C70 0.033(4) 0.039(4) 0.033(4) -0.002(3) -0.012(3) 0.001(3)
C73 0.041(5) 0.037(4) 0.042(4) -0.003(3) -0.017(3) -0.001(3)
C76 0.034(5) 0.058(5) 0.041(4) -0.008(4) -0.009(3) -0.001(4)
C67 0.028(4) 0.051(5) 0.032(4) -0.013(3) -0.005(3) 0.000(3)
C62 0.046(5) 0.049(5) 0.037(4) -0.002(3) -0.013(3) -0.002(4)
C66 0.024(4) 0.047(4) 0.035(4) -0.010(3) -0.010(3) 0.002(3)
C61 0.024(4) 0.039(4) 0.038(4) 0.001(3) -0.006(3) -0.001(3)
C64 0.048(5) 0.041(4) 0.031(4) -0.001(3) -0.007(3) 0.000(4)
C74 0.058(5) 0.059(5) 0.027(4) -0.001(3) -0.010(4) -0.015(4)
C63 0.047(5) 0.047(5) 0.042(5) -0.006(4) -0.007(4) 0.000(4)
C72 0.061(6) 0.040(4) 0.042(4) 0.003(3) -0.021(4) -0.003(4)

loop_
_atom_type_symbol
_atom_type_description
_atom_type_scat_dispersion_real
_atom_type_scat_dispersion_imag
_atom_type_scat_source
C C 0.0033 0.0016 'International Tables Vol C Tables 4.2.6.8 and 6.1.1.4'
H H 0.0000 0.0000 'International Tables Vol C Tables 4.2.6.8 and 6.1.1.4'
N N 0.0061 0.0033 'International Tables Vol C Tables 4.2.6.8 and 6.1.1.4'
O O 0.0106 0.0060 'International Tables Vol C Tables 4.2.6.8 and 6.1.1.4'
S S 0.1246 0.1234 'International Tables Vol C Tables 4.2.6.8 and 6.1.1.4'

loop_
_geom_angle_atom_site_label_1
_geom_angle_atom_site_label_2
_geom_angle_atom_site_label_3
_geom_angle
_geom_angle_site_symmetry_1
_geom_angle_site_symmetry_3
C74 C75 C70 117.1(7) . .
C74 C75 H52 121.5 . .
C70 C75 H52 121.5 . .
O2 S1 O1 119.0(3) . .
O2 S1 N3 109.4(3) . .
O1 S1 N3 106.8(3) . .
O2 S1 C10 110.3(3) . .
O1 S1 C10 108.3(3) . .
N3 S1 C10 101.6(3) . .
C15 O3 H60 109.5 . .
C5 N1 C1 116.6(5) . .
C7 N3 C8 115.0(5) . .
C7 N3 S1 113.3(4) . .
C8 N3 S1 115.5(4) . .
O4 C6 N2 122.1(6) . .
O4 C6 C7 120.2(6) . .
N2 C6 C7 117.7(6) . .
O3 C15 C7 120.9(6) . .
O3 C15 C9 115.7(5) . .
C7 C15 C9 123.4(6) . .
C2 C3 C4 120.4(6) . .
C2 C3 H3 119.8 . .
C4 C3 H3 119.8 . .
C15 C7 N3 119.8(6) . .
C15 C7 C6 120.5(6) . .
N3 C7 C6 119.6(5) . .
C6 N2 C1 125.6(5) . .
C6 N2 H5 117.2 . .
C1 N2 H5 117.2 . .
N1 C1 C2 124.4(6) . .
N1 C1 N2 111.7(5) . .
C2 C1 N2 123.8(6) . .
N1 C5 C4 123.8(6) . .
N1 C5 H1 118.1 . .
C4 C5 H1 118.1 . .
C5 C4 C3 117.1(7) . .
C5 C4 H2 121.5 . .
C3 C4 H2 121.5 . .
C14 C13 C12 122.2(6) . .
C14 C13 H7 118.9 . .
C12 C13 H7 118.9 . .
C1 C2 C3 117.7(6) . .
C1 C2 H4 121.1 . .
C3 C2 H4 121.1 . .
C10 C11 C12 119.7(6) . .
C10 C11 H9 120.1 . .
C12 C11 H9 120.1 . .
C10 C9 C14 118.0(6) . .
C10 C9 C15 121.0(6) . .
C14 C9 C15 120.9(6) . .
C13 C14 C9 119.4(6) . .
C13 C14 H6 120.3 . .
C9 C14 H6 120.3 . .
C11 C12 C13 118.7(7) . .
C11 C12 H8 120.7 . .
C13 C12 H8 120.7 . .
N3 C8 H10 109.5 . .
N3 C8 H11 109.5 . .
H10 C8 H11 109.5 . .
N3 C8 H12 109.5 . .
H10 C8 H12 109.5 . .
H11 C8 H12 109.5 . .
C11 C10 C9 121.9(6) . .
C11 C10 S1 121.5(5) . .
C9 C10 S1 116.6(5) . .
O6 S2 O8 119.4(3) . .
O6 S2 N6 107.9(3) . .
O8 S2 N6 107.6(3) . .
O6 S2 C20 108.4(3) . .
O8 S2 C20 109.9(3) . .
N6 S2 C20 102.3(3) . .
O13 S3 O14 119.2(3) . .
O13 S3 N10 108.4(3) . .
O14 S3 N10 107.2(3) . .
O13 S3 C51 109.7(3) . .
O14 S3 C51 108.3(3) . .
N10 S3 C51 102.7(3) . .
O9 S5 O10 119.7(3) . .
O9 S5 N9 108.5(3) . .
O10 S5 N9 107.4(3) . .
O9 S5 C34 109.9(3) . .
O10 S5 C34 107.8(3) . .
N9 S5 C34 102.0(3) . .
C22 O7 H64 109.5 . .
C37 O11 H62 109.5 . .
C52 O15 H65 109.5 . .
C25 N4 C29 117.6(5) . .
C23 N6 C30 113.6(5) . .
C23 N6 S2 113.5(4) . .
C30 N6 S2 114.8(4) . .
N12 C55 C56 123.1(6) . .
N12 C55 N11 112.9(5) . .
C56 C55 N11 124.0(6) . .
C19 C20 C21 119.9(6) . .
C19 C20 S2 122.3(5) . .
C21 C20 S2 117.8(5) . .
C54 N11 C55 127.1(5) . .
C54 N11 H41 116.5 . .
C55 N11 H41 116.5 . .
C52 C53 N10 120.6(6) . .
C52 C53 C54 120.8(6) . .
N10 C53 C54 118.6(5) . .
C44 N7 C41 116.3(6) . .
C38 N9 C39 115.1(5) . .
C38 N9 S5 112.7(4) . .
C39 N9 S5 116.0(5) . .
C49 C50 C51 118.0(6) . .
C49 C50 C52 121.7(6) . .
C51 C50 C52 120.4(5) . .
C24 N5 C25 126.3(5) . .
C24 N5 H17 116.8 . .
C25 N5 H17 116.8 . .
O16 C54 N11 120.8(6) . .
O16 C54 C53 120.8(6) . .
N11 C54 C53 118.4(6) . .
C37 C38 N9 118.9(6) . .
C37 C38 C40 121.5(6) . .
N9 C38 C40 119.6(6) . .
C59 N12 C55 118.2(6) . .
C43 C42 C41 118.7(6) . .
C43 C42 H28 120.6 . .
C41 C42 H28 120.6 . .
C40 N8 C41 124.5(6) . .
C40 N8 H29 117.8 . .
C41 N8 H29 117.8 . .
O5 C24 N5 121.9(6) . .
O5 C24 C23 119.5(6) . .
N5 C24 C23 118.5(6) . .
C53 N10 C60 113.0(5) . .
C53 N10 S3 113.5(4) . .
C60 N10 S3 116.6(5) . .
N4 C25 C26 123.3(6) . .
N4 C25 N5 113.4(5) . .
C26 C25 N5 123.3(6) . .
O15 C52 C53 121.1(6) . .
O15 C52 C50 115.0(5) . .
C53 C52 C50 123.9(6) . .
C16 C21 C20 119.3(6) . .
C16 C21 C22 120.6(6) . .
C20 C21 C22 120.1(6) . .
O7 C22 C23 120.6(6) . .
O7 C22 C21 115.7(5) . .
C23 C22 C21 123.7(6) . .
C27 C26 C25 117.9(6) . .
C27 C26 H16 121.0 . .
C25 C26 H16 121.0 . .
C22 C23 C24 122.3(6) . .
C22 C23 N6 119.7(6) . .
C24 C23 N6 117.9(5) . .
O12 C40 N8 123.1(7) . .
O12 C40 C38 120.0(6) . .
N8 C40 C38 116.9(6) . .
C46 C51 C50 121.4(6) . .
C46 C51 S3 121.5(5) . .
C50 C51 S3 116.8(5) . .
N7 C44 C45 124.2(6) . .
N7 C44 H25 117.9 . .
C45 C44 H25 117.9 . .
C29 C28 C27 119.3(6) . .
C29 C28 H14 120.3 . .
C27 C28 H14 120.3 . .
C16 C17 C18 120.6(6) . .
C16 C17 H19 119.7 . .
C18 C17 H19 119.7 . .
C28 C27 C26 119.0(6) . .
C28 C27 H15 120.5 . .
C26 C27 H15 120.5 . .
C33 C36 C34 118.5(7) . .
C33 C36 C37 121.4(7) . .
C34 C36 C37 120.1(6) . .
C18 C19 C20 119.6(6) . .
C18 C19 H18 120.2 . .
C20 C19 H18 120.2 . .
C17 C16 C21 120.1(6) . .
C17 C16 H21 120.0 . .
C21 C16 H21 120.0 . .
N7 C41 C42 123.4(6) . .
N7 C41 N8 112.3(5) . .
C42 C41 N8 124.2(6) . .
C42 C43 C45 119.1(6) . .
C42 C43 H27 120.5 . .
C45 C43 H27 120.5 . .
N6 C30 H23 109.5 . .
N6 C30 H22 109.5 . .
H23 C30 H22 109.5 . .
N6 C30 H24 109.5 . .
H23 C30 H24 109.5 . .
H22 C30 H24 109.5 . .
C19 C18 C17 120.5(7) . .
C19 C18 H20 119.7 . .
C17 C18 H20 119.7 . .
C44 C45 C43 118.2(7) . .
C44 C45 H26 120.9 . .
C43 C45 H26 120.9 . .
C58 C57 C56 118.8(6) . .
C58 C57 H40 120.6 . .
C56 C57 H40 120.6 . .
C49 C48 C47 122.1(6) . .
C49 C48 H44 119.0 . .
C47 C48 H44 119.0 . .
N12 C59 C58 122.5(6) . .
N12 C59 H37 118.8 . .
C58 C59 H37 118.8 . .
C55 C56 C57 118.5(6) . .
C55 C56 H39 120.8 . .
C57 C56 H39 120.8 . .
C35 C34 C36 121.5(6) . .
C35 C34 S5 121.6(6) . .
C36 C34 S5 116.8(5) . .
C48 C49 C50 120.0(6) . .
C48 C49 H45 120.0 . .
C50 C49 H45 120.0 . .
C59 C58 C57 118.9(7) . .
C59 C58 H38 120.5 . .
C57 C58 H38 120.5 . .
N4 C29 C28 122.8(6) . .
N4 C29 H13 118.6 . .
C28 C29 H13 118.6 . .
O11 C37 C38 120.2(7) . .
O11 C37 C36 115.6(6) . .
C38 C37 C36 124.2(6) . .
N9 C39 H36 109.5 . .
N9 C39 H34 109.5 . .
H36 C39 H34 109.5 . .
N9 C39 H35 109.5 . .
H36 C39 H35 109.5 . .
H34 C39 H35 109.5 . .
C34 C35 C31 119.2(8) . .
C34 C35 H30 120.4 . .
C31 C35 H30 120.4 . .
C46 C47 C48 117.8(7) . .
C46 C47 H43 121.1 . .
C48 C47 H43 121.1 . .
N10 C60 H46 109.5 . .
N10 C60 H48 109.5 . .
H46 C60 H48 109.5 . .
N10 C60 H47 109.5 . .
H46 C60 H47 109.5 . .
H48 C60 H47 109.5 . .
C32 C33 C36 119.6(8) . .
C32 C33 H33 120.2 . .
C36 C33 H33 120.2 . .
C51 C46 C47 120.7(7) . .
C51 C46 H42 119.6 . .
C47 C46 H42 119.6 . .
C33 C32 C31 121.6(7) . .
C33 C32 H32 119.2 . .
C31 C32 H32 119.2 . .
C32 C31 C35 119.6(8) . .
C32 C31 H31 120.2 . .
C35 C31 H31 120.2 . .
O17 S4 O18 118.7(3) . .
O17 S4 N13 108.3(3) . .
O18 S4 N13 107.7(3) . .
O17 S4 C66 109.8(3) . .
O18 S4 C66 109.6(3) . .
N13 S4 C66 101.2(3) . .
C70 N14 C69 126.3(6) . .
C70 N14 H53 116.8 . .
C69 N14 H53 116.8 . .
C70 N15 C72 123.8(6) . .
C70 N15 H63 118.1 . .
C72 N15 H63 118.1 . .
C64 C65 C66 118.7(6) . .
C64 C65 C67 121.2(6) . .
C66 C65 C67 120.1(6) . .
C67 C68 C69 125.5(6) . .
C67 C68 N13 120.0(6) . .
C69 C68 N13 114.4(5) . .
C76 N13 C68 113.7(5) . .
C76 N13 S4 115.4(5) . .
C68 N13 S4 112.0(4) . .
O20 C69 N14 120.5(7) . .
O20 C69 C68 126.7(6) . .
N14 C69 C68 112.7(6) . .
N14 C70 N15 121.3(6) . .
N14 C70 C75 121.4(6) . .
N15 C70 C75 117.3(6) . .
C72 C73 C74 116.2(7) . .
C72 C73 H50 121.9 . .
C74 C73 H50 121.9 . .
N13 C76 H58 109.5 . .
N13 C76 H57 109.5 . .
H58 C76 H57 109.5 . .
N13 C76 H59 109.5 . .
H58 C76 H59 109.5 . .
H57 C76 H59 109.5 . .
O19 C67 C68 123.3(7) . .
O19 C67 C65 116.0(6) . .
C68 C67 C65 120.7(6) . .
C63 C62 C61 117.9(7) . .
C63 C62 H56 121.0 . .
C61 C62 H56 121.0 . .
C61 C66 C65 120.6(6) . .
C61 C66 S4 121.7(5) . .
C65 C66 S4 117.6(5) . .
C66 C61 C62 120.4(7) . .
C66 C61 H61 119.8 . .
C62 C61 H61 119.8 . .
C65 C64 C63 120.3(7) . .
C65 C64 H54 119.9 . .
C63 C64 H54 119.9 . .
C75 C74 C73 124.7(7) . .
C75 C74 H51 117.6 . .
C73 C74 H51 117.6 . .
C62 C63 C64 122.0(7) . .
C62 C63 H55 119.0 . .
C64 C63 H55 119.0 . .
C73 C72 N15 120.7(7) . .
C73 C72 H49 119.6 . .
N15 C72 H49 119.6 . .

loop_
_geom_bond_atom_site_label_1
_geom_bond_atom_site_label_2
_geom_bond_distance
_geom_bond_site_symmetry_2
C75 C74 1.330(10) .
C75 C70 1.466(9) .
C75 H52 0.9300 .
S1 O2 1.425(4) .
S1 O1 1.444(4) .
S1 N3 1.656(6) .
S1 C10 1.765(6) .
O3 C15 1.355(7) .
O3 H60 0.8200 .
O4 C6 1.250(7) .
N1 C5 1.333(8) .
N1 C1 1.338(8) .
N3 C7 1.425(7) .
N3 C8 1.499(8) .
C6 N2 1.365(8) .
C6 C7 1.458(10) .
C15 C7 1.377(9) .
C15 C9 1.448(9) .
C3 C2 1.361(10) .
C3 C4 1.390(9) .
C3 H3 0.9300 .
N2 C1 1.430(8) .
N2 H5 0.8600 .
C1 C2 1.359(9) .
C5 C4 1.375(9) .
C5 H1 0.9300 .
C4 H2 0.9300 .
C13 C14 1.374(10) .
C13 C12 1.395(9) .
C13 H7 0.9300 .
C2 H4 0.9300 .
C11 C10 1.384(9) .
C11 C12 1.387(9) .
C11 H9 0.9300 .
C9 C10 1.400(8) .
C9 C14 1.410(8) .
C14 H6 0.9300 .
C12 H8 0.9300 .
C8 H10 0.9600 .
C8 H11 0.9600 .
C8 H12 0.9600 .
S2 O6 1.428(4) .
S2 O8 1.432(4) .
S2 N6 1.644(5) .
S2 C20 1.747(6) .
S3 O13 1.431(5) .
S3 O14 1.436(5) .
S3 N10 1.651(6) .
S3 C51 1.755(6) .
S5 O9 1.425(4) .
S5 O10 1.425(4) .
S5 N9 1.656(6) .
S5 C34 1.757(6) .
O7 C22 1.345(7) .
O7 H64 0.8200 .
O16 C54 1.259(7) .
O11 C37 1.354(8) .
O11 H62 0.8200 .
O5 C24 1.265(7) .
O15 C52 1.350(7) .
O15 H65 0.8200 .
O12 C40 1.256(8) .
N4 C25 1.343(8) .
N4 C29 1.346(8) .
N6 C23 1.464(7) .
N6 C30 1.486(7) .
C55 N12 1.338(8) .
C55 C56 1.368(9) .
C55 N11 1.403(8) .
C20 C19 1.388(9) .
C20 C21 1.407(8) .
N11 C54 1.373(8) .
N11 H41 0.8600 .
C53 C52 1.365(9) .
C53 N10 1.437(7) .
C53 C54 1.451(10) .
N7 C44 1.340(8) .
N7 C41 1.359(8) .
N9 C38 1.446(8) .
N9 C39 1.491(8) .
C50 C49 1.390(9) .
C50 C51 1.413(8) .
C50 C52 1.459(9) .
N5 C24 1.354(8) .
N5 C25 1.407(8) .
N5 H17 0.8600 .
C38 C37 1.378(9) .
C38 C40 1.453(10) .
N12 C59 1.337(9) .
C42 C43 1.379(10) .
C42 C41 1.389(9) .
C42 H28 0.9300 .
N8 C40 1.359(9) .
N8 C41 1.418(9) .
N8 H29 0.8600 .
C24 C23 1.449(9) .
N10 C60 1.498(8) .
C25 C26 1.393(9) .
C21 C16 1.394(9) .
C21 C22 1.459(9) .
C22 C23 1.374(9) .
C26 C27 1.387(9) .
C26 H16 0.9300 .
C51 C46 1.382(10) .
C44 C45 1.385(9) .
C44 H25 0.9300 .
C28 C29 1.373(9) .
C28 C27 1.384(9) .
C28 H14 0.9300 .
C17 C16 1.366(9) .
C17 C18 1.384(9) .
C17 H19 0.9300 .
C27 H15 0.9300 .
C36 C33 1.398(9) .
C36 C34 1.401(10) .
C36 C37 1.457(10) .
C19 C18 1.379(9) .
C19 H18 0.9300 .
C16 H21 0.9300 .
C43 C45 1.393(9) .
C43 H27 0.9300 .
C30 H23 0.9600 .
C30 H22 0.9600 .
C30 H24 0.9600 .
C18 H20 0.9300 .
C45 H26 0.9300 .
C57 C58 1.382(9) .
C57 C56 1.391(10) .
C57 H40 0.9300 .
C48 C49 1.386(10) .
C48 C47 1.403(10) .
C48 H44 0.9300 .
C59 C58 1.376(9) .
C59 H37 0.9300 .
C56 H39 0.9300 .
C34 C35 1.382(10) .
C49 H45 0.9300 .
C58 H38 0.9300 .
C29 H13 0.9300 .
C39 H36 0.9600 .
C39 H34 0.9600 .
C39 H35 0.9600 .
C35 C31 1.389(10) .
C35 H30 0.9300 .
C47 C46 1.387(9) .
C47 H43 0.9300 .
C60 H46 0.9600 .
C60 H48 0.9600 .
C60 H47 0.9600 .
C33 C32 1.377(11) .
C33 H33 0.9300 .
C46 H42 0.9300 .
C32 C31 1.383(12) .
C32 H32 0.9300 .
C31 H31 0.9300 .
S4 O17 1.432(5) .
S4 O18 1.432(5) .
S4 N13 1.635(6) .
S4 C66 1.741(7) .
O19 C67 1.313(8) .
O20 C69 1.243(8) .
N14 C70 1.325(8) .
N14 C69 1.402(8) .
N14 H53 0.8600 .
N15 C70 1.340(9) .
N15 C72 1.371(9) .
N15 H63 0.8600 .
C65 C64 1.366(9) .
C65 C66 1.420(8) .
C65 C67 1.488(9) .
C68 C67 1.368(9) .
C68 C69 1.448(10) .
C68 N13 1.475(8) .
N13 C76 1.473(8) .
C73 C72 1.357(9) .
C73 C74 1.422(10) .
C73 H50 0.9300 .
C76 H58 0.9600 .
C76 H57 0.9600 .
C76 H59 0.9600 .
C62 C63 1.380(10) .
C62 C61 1.408(9) .
C62 H56 0.9300 .
C66 C61 1.372(9) .
C61 H61 0.9300 .
C64 C63 1.388(10) .
C64 H54 0.9300 .
C74 H51 0.9300 .
C63 H55 0.9300 .
C72 H49 0.9300 .
